data_7718600
loop_
_publ_author_name
'Eliseeva, Anastasiya A.'
'Ivanov, Daniil M.'
'Rozhkov, Anton V.'
'Kukushkin, Vadim Yu'
'Bokach, Nadezhda A.'

_publ_section_title
;
 Engineering metal site behavior: electrophilic-nucleophilic dualism in
 square-planar platinum(II) through geometry-controlled switching.
;
_journal_issue 22
_journal_name_full 'Dalton transactions (Cambridge, England : 2003)'
_journal_page_first 9076
_journal_page_last 9087
_journal_paper_doi 10.1039/d5dt00802f
_journal_volume 54
_journal_year 2025
_chemical_formula_moiety 'C6 H10 O2 Pt S4, C12 F8 I2'
_chemical_formula_sum 'C18 H10 F8 I2 O2 Pt S4'
_chemical_formula_weight 987.39
_space_group_crystal_system monoclinic
_space_group_IT_number 14
_space_group_name_Hall '-P 2ybc'
_space_group_name_H-M_alt 'P 1 21/c 1'
_atom_sites_solution_hydrogens geom
_atom_sites_solution_primary dual
_audit_creation_date 2025-01-23
_audit_creation_method
;
Olex2 1.3
(compiled 2020.11.12 svn.r5f609507 for OlexSys, GUI svn.r6408)
;
_audit_update_record
;
2025-02-06 deposited with the CCDC.	2025-05-02 downloaded from the CCDC.
;
_cell_angle_alpha 90
_cell_angle_beta 90.3850(10)
_cell_angle_gamma 90
_cell_formula_units_Z 4
_cell_length_a 22.9538(2)
_cell_length_b 14.6829(2)
_cell_length_c 7.34950(10)
_cell_measurement_reflns_used 27488
_cell_measurement_temperature 100(2)
_cell_measurement_theta_max 30.0790
_cell_measurement_theta_min 2.9050
_cell_volume 2476.93(5)
_computing_cell_refinement 'CrysAlisPro 1.171.41.95a (Rigaku OD, 2021)'
_computing_data_collection 'CrysAlisPro 1.171.41.95a (Rigaku OD, 2021)'
_computing_data_reduction 'CrysAlisPro 1.171.41.95a (Rigaku OD, 2021)'
_computing_molecular_graphics 'Olex2 1.3 (Dolomanov et al., 2009)'
_computing_publication_material 'Olex2 1.3 (Dolomanov et al., 2009)'
_computing_structure_refinement 'SHELXL 2018/3 (Sheldrick, 2015)'
_computing_structure_solution 'SHELXT 2018/2 (Sheldrick, 2018)'
_diffrn_ambient_environment N~2~
_diffrn_ambient_temperature 100(2)
_diffrn_detector 'CCD plate'
_diffrn_detector_area_resol_mean 16.2096
_diffrn_detector_type Eos
_diffrn_measured_fraction_theta_full 0.999
_diffrn_measured_fraction_theta_max 0.942
_diffrn_measurement_details
;
List of Runs (angles in degrees, time in seconds):

  # Type    Start    End  Width  t~exp~   \w     \q     \k     \f   Frames
#--------------------------------------------------------------------------
  1  \w    -39.00 -12.00   1.00   20.00    --  -18.37 -77.00  90.00   27
  2  \w    -91.00 -65.00   1.00   20.00    --  -18.37-178.00   0.00   26
  3  \w     16.00  68.00   1.00   20.00    --   19.46  57.00-180.00   52
  4  \w     -5.00  42.00   1.00   20.00    --   19.46  19.00 -60.00   47
  5  \w    -37.00  -2.00   1.00   20.00    --  -18.37 -77.00-180.00   35
  6  \w    -70.00 -41.00   1.00   20.00    --  -18.37-178.00 -30.00   29
  7  \w     45.00  80.00   1.00   20.00    --   19.46 178.00-120.00   35
  8  \w    -83.00 -42.00   1.00   20.00    --  -18.37-178.00-150.00   41
  9  \w    -19.00  10.00   1.00   20.00    --  -18.37  57.00  30.00   29
 10  \w     -6.00  32.00   1.00   20.00    --   19.46  77.00 -60.00   38
 11  \w      9.00  37.00   1.00   20.00    --   19.46 -38.00-180.00   28
 12  \w     -6.00  38.00   1.00   20.00    --   19.46  77.00  60.00   44
 13  \w      6.00  37.00   1.00   20.00    --   19.46  38.00-150.00   31
 14  \w     42.00  81.00   1.00   20.00    --   19.46  38.00-150.00   39
 15  \w      3.00  39.00   1.00   20.00    --   19.46  77.00   0.00   36
 16  \w    -45.00  23.00   1.00   20.00    --   19.46 -19.00  60.00   68
 17  \w    -35.00   3.00   1.00   20.00    --  -18.37 -77.00-120.00   38
 18  \w    -74.00 -47.00   1.00   20.00    --  -18.37 128.00  23.76   27
 19  \w    -49.00 -23.00   1.00   20.00    --   19.46 -38.00  60.00   26
 20  \w      2.00  88.00   1.00   20.00    --   19.46  38.00  30.00   86
 21  \w      1.00  89.00   1.00   20.00    --   19.46  38.00 120.00   88
 22  \w    -20.00  58.00   1.00   20.00    --   19.46 -99.00-150.00   78
 23  \w      2.00  74.00   1.00   20.00    --   19.46-127.00  21.32   72
;
_diffrn_measurement_device 'four-circle diffractometer'
_diffrn_measurement_device_type 'Xcalibur, Eos'
_diffrn_measurement_method '\w scans'
_diffrn_orient_matrix_type 'CrysAlisPro convention (1999,Acta A55,543-557)'
_diffrn_orient_matrix_UB_11 -0.0247636000
_diffrn_orient_matrix_UB_12 0.0215065000
_diffrn_orient_matrix_UB_13 -0.0390883000
_diffrn_orient_matrix_UB_21 0.0184825000
_diffrn_orient_matrix_UB_22 0.0292765000
_diffrn_orient_matrix_UB_23 -0.0502250000
_diffrn_orient_matrix_UB_31 0.0002710000
_diffrn_orient_matrix_UB_32 -0.0318446000
_diffrn_orient_matrix_UB_33 -0.0725548000
_diffrn_radiation_monochromator graphite
_diffrn_radiation_probe x-ray
_diffrn_radiation_type 'Mo K\a'
_diffrn_radiation_wavelength 0.71073
_diffrn_reflns_av_R_equivalents 0.0537
_diffrn_reflns_av_unetI/netI 0.0292
_diffrn_reflns_Laue_measured_fraction_full 0.999
_diffrn_reflns_Laue_measured_fraction_max 0.942
_diffrn_reflns_limit_h_max 32
_diffrn_reflns_limit_h_min -32
_diffrn_reflns_limit_k_max 20
_diffrn_reflns_limit_k_min -20
_diffrn_reflns_limit_l_max 10
_diffrn_reflns_limit_l_min -10
_diffrn_reflns_number 58038
_diffrn_reflns_point_group_measured_fraction_full 0.999
_diffrn_reflns_point_group_measured_fraction_max 0.942
_diffrn_reflns_theta_full 25.242
_diffrn_reflns_theta_max 30.353
_diffrn_reflns_theta_min 2.662
_diffrn_source 'fine-focus sealed X-ray tube'
_diffrn_source_type 'Enhance (Mo) X-ray Source'
_exptl_absorpt_coefficient_mu 8.572
_exptl_absorpt_correction_T_max 1.00000
_exptl_absorpt_correction_T_min 0.70075
_exptl_absorpt_correction_type multi-scan
_exptl_absorpt_process_details
;
CrysAlisPro 1.171.41.95a (Rigaku Oxford Diffraction, 2021)
Empirical absorption correction using spherical harmonics,
implemented in SCALE3 ABSPACK scaling algorithm.
;
_exptl_crystal_colour yellow
_exptl_crystal_colour_primary yellow
_exptl_crystal_density_diffrn 2.648
_exptl_crystal_description prism
_exptl_crystal_F_000 1816
_exptl_crystal_size_max 0.12
_exptl_crystal_size_mid 0.09
_exptl_crystal_size_min 0.04
_refine_diff_density_max 0.938
_refine_diff_density_min -0.592
_refine_diff_density_rms 0.136
_refine_ls_extinction_method none
_refine_ls_goodness_of_fit_ref 1.083
_refine_ls_hydrogen_treatment constr
_refine_ls_matrix_type full
_refine_ls_number_parameters 318
_refine_ls_number_reflns 7033
_refine_ls_number_restraints 0
_refine_ls_restrained_S_all 1.083
_refine_ls_R_factor_all 0.0284
_refine_ls_R_factor_gt 0.0228
_refine_ls_shift/su_max 0.005
_refine_ls_shift/su_mean 0.000
_refine_ls_structure_factor_coef Fsqd
_refine_ls_weighting_details 'w=1/[\s^2^(Fo^2^)+(0.0124P)^2^+3.2531P] where P=(Fo^2^+2Fc^2^)/3'
_refine_ls_weighting_scheme calc
_refine_ls_wR_factor_gt 0.0443
_refine_ls_wR_factor_ref 0.0460
_reflns_Friedel_coverage 0.000
_reflns_number_gt 6333
_reflns_number_total 7033
_reflns_threshold_expression 'I > 2\s(I)'
_cod_data_source_file d5dt00802f1.cif
_cod_data_source_block 20064-17825_vit015_auto
_cod_depositor_comments 'Adding full bibliography for 7718597--7718600.cif.'
_cod_database_code 7718600
_shelx_shelxl_version_number 2018/3
_chemical_oxdiff_formula 'Pt S4 O2 C18 F10'
_shelx_space_group_comment
;
The symmetry employed for this shelxl refinement is uniquely defined
by the following loop, which should always be used as a source of
symmetry information in preference to the above space-group names.
They are only intended as comments.
;
_reflns_odcompleteness_completeness 99.92
_reflns_odcompleteness_iscentric 1
_reflns_odcompleteness_theta 27.50
_olex2_refinement_description
;
1. Others
 Fixed Uiso: H5A(0.02) H5B(0.02) H2A(0.029) H2B(0.029) H6A(0.03) H6B(0.03)
 H6C(0.03) H3A(0.044) H3B(0.044) H3C(0.044)
 Fixed X: H5A(0.490002) H5B(0.524872) H2A(0.27259) H2B(0.300676) H6A(0.583219)
 H6B(0.621021) H6C(0.583196) H3A(0.172704) H3B(0.208343) H3C(0.202366)
 Fixed Y: H5A(0.601244) H5B(0.506002) H2A(0.735376) H2B(0.636721)
 H6A(0.556188) H6B(0.583622) H6C(0.67066) H3A(0.673298) H3B(0.690214)
 H3C(0.578142)
 Fixed Z: H5A(0.06747) H5B(0.170236) H2A(1.175205) H2B(1.28522) H6A(-0.084568)
 H6B(0.121791) H6C(-0.001509) H3A(1.207485) H3B(1.421933) H3C(1.32843)
;
_olex2_submission_special_instructions 'No special instructions were received'
_oxdiff_exptl_absorpt_empirical_details
;
Empirical correction (ABSPACK) includes:
- Absorption correction using spherical harmonics
- Frame scaling
;
_oxdiff_exptl_absorpt_empirical_full_max 1.416
_oxdiff_exptl_absorpt_empirical_full_min 0.846

loop_
_space_group_symop_operation_xyz
'x, y, z'
'-x, y+1/2, -z+1/2'
'-x, -y, -z'
'x, -y-1/2, z-1/2'

loop_
_atom_site_label
_atom_site_type_symbol
_atom_site_fract_x
_atom_site_fract_y
_atom_site_fract_z
_atom_site_U_iso_or_equiv
_atom_site_adp_type
_atom_site_occupancy
_atom_site_site_symmetry_order
_atom_site_calc_flag
_atom_site_refinement_flags_posn
_atom_site_refinement_flags_adp
_atom_site_refinement_flags_occupancy
_atom_site_disorder_assembly
_atom_site_disorder_group
Pt1 Pt 0.39657(2) 0.62236(2) 0.67150(2) 0.01356(3) Uani 1 1 d . . . . .
I2S I 0.65643(2) 0.65041(2) 0.54425(3) 0.01962(5) Uani 1 1 d . . . . .
I1S I 1.14065(2) 0.58921(2) 0.76599(3) 0.02266(5) Uani 1 1 d . . . . .
S3 S 0.48952(3) 0.68238(5) 0.62821(10) 0.01707(14) Uani 1 1 d . . . . .
S4 S 0.42639(3) 0.56477(5) 0.39345(10) 0.01656(14) Uani 1 1 d . . . . .
S1 S 0.36790(3) 0.67648(5) 0.95380(10) 0.01759(15) Uani 1 1 d . . . . .
S2 S 0.30386(3) 0.56204(5) 0.71468(10) 0.01893(15) Uani 1 1 d . . . . .
F3S F 0.95047(8) 0.76531(11) 0.5241(2) 0.0204(4) Uani 1 1 d . . . . .
F6S F 0.87653(8) 0.65973(12) 0.3088(2) 0.0205(4) Uani 1 1 d . . . . .
F7S F 0.85169(8) 0.60292(13) 0.9345(2) 0.0218(4) Uani 1 1 d . . . . .
F8S F 0.73648(8) 0.61247(13) 0.8920(2) 0.0234(4) Uani 1 1 d . . . . .
F5S F 0.76124(8) 0.66880(12) 0.2651(2) 0.0202(4) Uani 1 1 d . . . . .
F1S F 1.03353(8) 0.45632(12) 0.8351(2) 0.0228(4) Uani 1 1 d . . . . .
O2 O 0.53297(9) 0.62964(13) 0.3175(3) 0.0154(4) Uani 1 1 d . . . . .
F2S F 0.92019(8) 0.47202(12) 0.7687(2) 0.0219(4) Uani 1 1 d . . . . .
F4S F 1.06449(8) 0.74774(13) 0.5806(3) 0.0264(4) Uani 1 1 d . . . . .
O1 O 0.26112(10) 0.61235(15) 1.0283(3) 0.0213(5) Uani 1 1 d . . . . .
C7S C 0.74570(13) 0.64049(18) 0.5770(4) 0.0138(5) Uani 1 1 d . . . . .
C4 C 0.48848(13) 0.62482(18) 0.4267(4) 0.0143(6) Uani 1 1 d . . . . .
C5 C 0.52858(13) 0.5792(2) 0.1440(4) 0.0165(6) Uani 1 1 d . . . . .
H5A H 0.490002 0.601244 0.067470 0.020 Uiso 1 1 calc R U . . .
H5B H 0.524872 0.506002 0.170236 0.020 Uiso 1 1 calc R U . . .
C12S C 0.77073(13) 0.62334(19) 0.7463(4) 0.0156(6) Uani 1 1 d . . . . .
C2 C 0.26483(15) 0.6630(2) 1.2013(4) 0.0239(7) Uani 1 1 d . . . . .
H2A H 0.272590 0.735376 1.175205 0.029 Uiso 1 1 calc R U . . .
H2B H 0.300676 0.636721 1.285220 0.029 Uiso 1 1 calc R U . . .
C9S C 0.84216(13) 0.64801(19) 0.4538(4) 0.0141(6) Uani 1 1 d . . . . .
C2S C 1.01407(13) 0.5327(2) 0.7564(4) 0.0165(6) Uani 1 1 d . . . . .
C1S C 1.05245(13) 0.6013(2) 0.7101(4) 0.0170(6) Uani 1 1 d . . . . .
C8S C 0.78282(13) 0.65285(19) 0.4313(4) 0.0154(6) Uani 1 1 d . . . . .
C5S C 0.97055(13) 0.68754(19) 0.5983(4) 0.0156(6) Uani 1 1 d . . . . .
C11S C 0.82995(14) 0.6181(2) 0.7673(4) 0.0162(6) Uani 1 1 d . . . . .
C1 C 0.30539(13) 0.61716(19) 0.9178(4) 0.0163(6) Uani 1 1 d . . . . .
C6 C 0.58264(14) 0.5987(2) 0.0378(4) 0.0203(6) Uani 1 1 d . . . . .
H6A H 0.583219 0.556188 -0.084568 0.030 Uiso 1 1 calc R U . . .
H6B H 0.621021 0.583622 0.121791 0.030 Uiso 1 1 calc R U . . .
H6C H 0.583196 0.670660 -0.001509 0.030 Uiso 1 1 calc R U . . .
C10S C 0.86777(13) 0.62924(18) 0.6224(4) 0.0135(5) Uani 1 1 d . . . . .
C4S C 0.93133(13) 0.61952(19) 0.6464(4) 0.0137(5) Uani 1 1 d . . . . .
C6S C 1.02923(13) 0.6789(2) 0.6289(4) 0.0174(6) Uani 1 1 d . . . . .
C3S C 0.95508(13) 0.5413(2) 0.7243(4) 0.0167(6) Uani 1 1 d . . . . .
C3 C 0.20833(16) 0.6503(3) 1.2960(5) 0.0295(8) Uani 1 1 d . . . . .
H3A H 0.172704 0.673298 1.207485 0.044 Uiso 1 1 calc R U . . .
H3B H 0.208343 0.690214 1.421933 0.044 Uiso 1 1 calc R U . . .
H3C H 0.202366 0.578142 1.328430 0.044 Uiso 1 1 calc R U . . .

loop_
_atom_site_aniso_label
_atom_site_aniso_U_11
_atom_site_aniso_U_22
_atom_site_aniso_U_33
_atom_site_aniso_U_23
_atom_site_aniso_U_13
_atom_site_aniso_U_12
Pt1 0.01292(6) 0.01169(6) 0.01602(6) -0.00082(4) -0.00296(4) -0.00018(4)
I2S 0.01182(9) 0.01845(10) 0.02856(10) -0.00195(8) -0.00293(8) -0.00007(7)
I1S 0.01202(10) 0.02541(11) 0.03052(11) 0.00529(8) -0.00090(8) 0.00030(8)
S3 0.0166(4) 0.0155(3) 0.0191(3) -0.0033(3) -0.0029(3) -0.0034(3)
S4 0.0136(3) 0.0171(3) 0.0190(3) -0.0032(3) -0.0019(3) -0.0027(3)
S1 0.0164(4) 0.0185(4) 0.0179(3) -0.0030(3) -0.0027(3) -0.0027(3)
S2 0.0148(4) 0.0207(4) 0.0213(4) -0.0073(3) -0.0013(3) -0.0023(3)
F3S 0.0195(9) 0.0163(8) 0.0255(9) 0.0071(7) -0.0011(7) 0.0014(7)
F6S 0.0207(10) 0.0282(10) 0.0127(8) 0.0027(7) 0.0036(7) 0.0012(8)
F7S 0.0178(9) 0.0341(10) 0.0135(8) 0.0042(7) -0.0020(7) 0.0011(8)
F8S 0.0161(9) 0.0378(11) 0.0164(8) 0.0008(8) 0.0048(7) -0.0008(8)
F5S 0.0205(10) 0.0249(9) 0.0150(8) 0.0025(7) -0.0065(7) 0.0001(8)
F1S 0.0166(9) 0.0190(9) 0.0329(10) 0.0096(8) -0.0003(8) 0.0043(7)
O2 0.0157(11) 0.0132(10) 0.0172(10) -0.0013(8) -0.0010(8) -0.0026(8)
F2S 0.0152(9) 0.0179(9) 0.0326(10) 0.0074(7) 0.0002(7) -0.0028(7)
F4S 0.0179(10) 0.0229(10) 0.0385(11) 0.0102(8) 0.0016(8) -0.0064(8)
O1 0.0175(11) 0.0251(12) 0.0213(11) -0.0072(9) 0.0014(9) -0.0034(9)
C7S 0.0130(14) 0.0113(13) 0.0170(13) -0.0018(10) -0.0010(11) -0.0020(11)
C4 0.0143(14) 0.0099(13) 0.0187(13) 0.0037(10) -0.0040(11) 0.0008(10)
C5 0.0184(15) 0.0148(14) 0.0163(13) -0.0015(11) -0.0018(11) -0.0012(11)
C12S 0.0168(15) 0.0161(14) 0.0139(13) -0.0017(11) 0.0020(11) 0.0002(11)
C2 0.0257(18) 0.0291(17) 0.0168(14) -0.0067(13) 0.0006(13) -0.0011(14)
C9S 0.0158(14) 0.0164(14) 0.0102(12) -0.0006(10) 0.0022(10) -0.0003(11)
C2S 0.0179(15) 0.0172(14) 0.0146(13) 0.0021(11) -0.0006(11) 0.0029(12)
C1S 0.0120(14) 0.0230(15) 0.0159(13) -0.0012(11) 0.0000(11) 0.0007(12)
C8S 0.0196(15) 0.0113(13) 0.0151(13) 0.0004(10) -0.0055(11) -0.0015(11)
C5S 0.0159(15) 0.0152(14) 0.0156(13) 0.0013(11) -0.0005(11) 0.0017(11)
C11S 0.0183(15) 0.0186(14) 0.0116(13) 0.0005(11) -0.0018(11) 0.0006(11)
C1 0.0135(14) 0.0159(14) 0.0195(14) -0.0012(11) -0.0038(11) 0.0024(11)
C6 0.0192(16) 0.0218(15) 0.0199(15) 0.0007(12) -0.0001(12) -0.0038(13)
C10S 0.0130(14) 0.0135(13) 0.0139(13) -0.0003(10) -0.0013(10) 0.0009(11)
C4S 0.0109(14) 0.0171(14) 0.0130(13) -0.0013(10) 0.0000(10) 0.0015(11)
C6S 0.0152(15) 0.0182(14) 0.0187(14) 0.0017(11) 0.0024(11) -0.0040(12)
C3S 0.0164(15) 0.0160(14) 0.0177(14) 0.0013(11) 0.0025(11) -0.0011(11)
C3 0.0294(19) 0.0331(19) 0.0260(17) -0.0071(14) 0.0077(14) -0.0024(15)

loop_
_atom_type_symbol
_atom_type_description
_atom_type_scat_dispersion_real
_atom_type_scat_dispersion_imag
_atom_type_scat_source
C C 0.0033 0.0016 'International Tables Vol C Tables 4.2.6.8 and 6.1.1.4'
O O 0.0106 0.0060 'International Tables Vol C Tables 4.2.6.8 and 6.1.1.4'
F F 0.0171 0.0103 'International Tables Vol C Tables 4.2.6.8 and 6.1.1.4'
S S 0.1246 0.1234 'International Tables Vol C Tables 4.2.6.8 and 6.1.1.4'
Pt Pt -1.7033 8.3905 'International Tables Vol C Tables 4.2.6.8 and 6.1.1.4'
I I -0.4742 1.8119 'International Tables Vol C Tables 4.2.6.8 and 6.1.1.4'
H H 0.0000 0.0000 'International Tables Vol C Tables 4.2.6.8 and 6.1.1.4'

loop_
_geom_angle_atom_site_label_1
_geom_angle_atom_site_label_2
_geom_angle_atom_site_label_3
_geom_angle
_geom_angle_site_symmetry_1
_geom_angle_site_symmetry_3
_geom_angle_publ_flag
S4 Pt1 S3 75.04(3) . . ?
S4 Pt1 S1 178.39(3) . . ?
S4 Pt1 S2 104.88(3) . . ?
S1 Pt1 S3 104.93(3) . . ?
S1 Pt1 S2 75.14(3) . . ?
S2 Pt1 S3 179.85(3) . . ?
C4 S3 Pt1 85.63(10) . . ?
C4 S4 Pt1 86.33(10) . . ?
C1 S1 Pt1 85.95(10) . . ?
C1 S2 Pt1 85.70(11) . . ?
C4 O2 C5 117.0(2) . . ?
C1 O1 C2 117.9(2) . . ?
C12S C7S I2S 121.4(2) . . ?
C8S C7S I2S 121.0(2) . . ?
C8S C7S C12S 117.6(3) . . ?
S4 C4 S3 112.99(17) . . ?
O2 C4 S3 120.1(2) . . ?
O2 C4 S4 126.9(2) . . ?
O2 C5 H5A 110.2 . . ?
O2 C5 H5B 110.2 . . ?
O2 C5 C6 107.6(2) . . ?
H5A C5 H5B 108.5 . . ?
C6 C5 H5A 110.2 . . ?
C6 C5 H5B 110.2 . . ?
F8S C12S C7S 119.7(3) . . ?
F8S C12S C11S 119.3(3) . . ?
C11S C12S C7S 121.0(3) . . ?
O1 C2 H2A 110.3 . . ?
O1 C2 H2B 110.3 . . ?
O1 C2 C3 107.2(3) . . ?
H2A C2 H2B 108.5 . . ?
C3 C2 H2A 110.3 . . ?
C3 C2 H2B 110.3 . . ?
F6S C9S C8S 119.1(2) . . ?
F6S C9S C10S 119.0(3) . . ?
C8S C9S C10S 121.9(3) . . ?
F1S C2S C1S 120.4(3) . . ?
F1S C2S C3S 118.4(3) . . ?
C3S C2S C1S 121.2(3) . . ?
C2S C1S I1S 120.9(2) . . ?
C2S C1S C6S 117.4(3) . . ?
C6S C1S I1S 121.8(2) . . ?
F5S C8S C7S 120.3(3) . . ?
F5S C8S C9S 118.7(3) . . ?
C9S C8S C7S 121.0(3) . . ?
F3S C5S C4S 119.4(3) . . ?
F3S C5S C6S 118.6(3) . . ?
C6S C5S C4S 121.9(3) . . ?
F7S C11S C12S 118.4(3) . . ?
F7S C11S C10S 119.4(3) . . ?
C12S C11S C10S 122.2(3) . . ?
S1 C1 S2 113.21(17) . . ?
O1 C1 S1 126.2(2) . . ?
O1 C1 S2 120.6(2) . . ?
C5 C6 H6A 109.5 . . ?
C5 C6 H6B 109.5 . . ?
C5 C6 H6C 109.5 . . ?
H6A C6 H6B 109.5 . . ?
H6A C6 H6C 109.5 . . ?
H6B C6 H6C 109.5 . . ?
C9S C10S C4S 122.4(3) . . ?
C11S C10S C9S 116.3(3) . . ?
C11S C10S C4S 121.3(3) . . ?
C5S C4S C10S 122.8(3) . . ?
C5S C4S C3S 116.4(3) . . ?
C3S C4S C10S 120.9(3) . . ?
F4S C6S C1S 120.0(3) . . ?
F4S C6S C5S 118.7(3) . . ?
C5S C6S C1S 121.3(3) . . ?
F2S C3S C2S 118.6(3) . . ?
F2S C3S C4S 119.6(3) . . ?
C2S C3S C4S 121.8(3) . . ?
C2 C3 H3A 109.5 . . ?
C2 C3 H3B 109.5 . . ?
C2 C3 H3C 109.5 . . ?
H3A C3 H3B 109.5 . . ?
H3A C3 H3C 109.5 . . ?
H3B C3 H3C 109.5 . . ?

loop_
_geom_bond_atom_site_label_1
_geom_bond_atom_site_label_2
_geom_bond_distance
_geom_bond_site_symmetry_2
_geom_bond_publ_flag
Pt1 S3 2.3322(8) . ?
Pt1 S4 2.3191(7) . ?
Pt1 S1 2.3211(7) . ?
Pt1 S2 2.3287(8) . ?
I2S C7S 2.066(3) . ?
I1S C1S 2.071(3) . ?
S3 C4 1.705(3) . ?
S4 C4 1.692(3) . ?
S1 C1 1.698(3) . ?
S2 C1 1.698(3) . ?
F3S C5S 1.345(3) . ?
F6S C9S 1.341(3) . ?
F7S C11S 1.341(3) . ?
F8S C12S 1.342(3) . ?
F5S C8S 1.336(3) . ?
F1S C2S 1.337(3) . ?
O2 C4 1.305(3) . ?
O2 C5 1.477(3) . ?
F2S C3S 1.336(3) . ?
F4S C6S 1.344(3) . ?
O1 C2 1.475(4) . ?
O1 C1 1.307(4) . ?
C7S C12S 1.390(4) . ?
C7S C8S 1.385(4) . ?
C5 H5A 1.0950 . ?
C5 H5B 1.0950 . ?
C5 C6 1.498(4) . ?
C12S C11S 1.369(4) . ?
C2 H2A 1.0950 . ?
C2 H2B 1.0950 . ?
C2 C3 1.488(5) . ?
C9S C8S 1.373(4) . ?
C9S C10S 1.396(4) . ?
C2S C1S 1.382(4) . ?
C2S C3S 1.379(4) . ?
C1S C6S 1.391(4) . ?
C5S C4S 1.392(4) . ?
C5S C6S 1.370(4) . ?
C11S C10S 1.388(4) . ?
C6 H6A 1.0950 . ?
C6 H6B 1.0950 . ?
C6 H6C 1.0950 . ?
C10S C4S 1.475(4) . ?
C4S C3S 1.393(4) . ?
C3 H3A 1.0950 . ?
C3 H3B 1.0950 . ?
C3 H3C 1.0950 . ?

loop_
_geom_torsion_atom_site_label_1
_geom_torsion_atom_site_label_2
_geom_torsion_atom_site_label_3
_geom_torsion_atom_site_label_4
_geom_torsion
_geom_torsion_site_symmetry_1
_geom_torsion_site_symmetry_2
_geom_torsion_site_symmetry_3
_geom_torsion_site_symmetry_4
_geom_torsion_publ_flag
Pt1 S3 C4 S4 -1.05(14) . . . . ?
Pt1 S3 C4 O2 179.4(2) . . . . ?
Pt1 S4 C4 S3 1.05(14) . . . . ?
Pt1 S4 C4 O2 -179.4(2) . . . . ?
Pt1 S1 C1 S2 -0.59(14) . . . . ?
Pt1 S1 C1 O1 -179.9(3) . . . . ?
Pt1 S2 C1 S1 0.59(14) . . . . ?
Pt1 S2 C1 O1 179.9(2) . . . . ?
I2S C7S C12S F8S 0.3(4) . . . . ?
I2S C7S C12S C11S -179.1(2) . . . . ?
I2S C7S C8S F5S -2.0(4) . . . . ?
I2S C7S C8S C9S 178.7(2) . . . . ?
I1S C1S C6S F4S 1.6(4) . . . . ?
I1S C1S C6S C5S -177.7(2) . . . . ?
F3S C5S C4S C10S -1.0(4) . . . . ?
F3S C5S C4S C3S -179.3(2) . . . . ?
F3S C5S C6S F4S -1.2(4) . . . . ?
F3S C5S C6S C1S 178.1(3) . . . . ?
F6S C9S C8S F5S 0.2(4) . . . . ?
F6S C9S C8S C7S 179.5(2) . . . . ?
F6S C9S C10S C11S 179.8(2) . . . . ?
F6S C9S C10S C4S -1.6(4) . . . . ?
F7S C11S C10S C9S -177.8(2) . . . . ?
F7S C11S C10S C4S 3.5(4) . . . . ?
F8S C12S C11S F7S -0.5(4) . . . . ?
F8S C12S C11S C10S -179.6(3) . . . . ?
F1S C2S C1S I1S -1.3(4) . . . . ?
F1S C2S C1S C6S -179.9(3) . . . . ?
F1S C2S C3S F2S -1.8(4) . . . . ?
F1S C2S C3S C4S 178.6(3) . . . . ?
C7S C12S C11S F7S 178.9(3) . . . . ?
C7S C12S C11S C10S -0.2(4) . . . . ?
C4 O2 C5 C6 176.9(2) . . . . ?
C5 O2 C4 S3 -179.04(19) . . . . ?
C5 O2 C4 S4 1.5(4) . . . . ?
C12S C7S C8S F5S 179.5(2) . . . . ?
C12S C7S C8S C9S 0.2(4) . . . . ?
C12S C11S C10S C9S 1.3(4) . . . . ?
C12S C11S C10S C4S -177.4(3) . . . . ?
C2 O1 C1 S1 0.2(4) . . . . ?
C2 O1 C1 S2 -179.0(2) . . . . ?
C9S C10S C4S C5S 56.9(4) . . . . ?
C9S C10S C4S C3S -124.8(3) . . . . ?
C2S C1S C6S F4S -179.8(3) . . . . ?
C2S C1S C6S C5S 0.9(4) . . . . ?
C1S C2S C3S F2S 178.8(3) . . . . ?
C1S C2S C3S C4S -0.9(4) . . . . ?
C8S C7S C12S F8S 178.9(2) . . . . ?
C8S C7S C12S C11S -0.6(4) . . . . ?
C8S C9S C10S C11S -1.6(4) . . . . ?
C8S C9S C10S C4S 177.0(3) . . . . ?
C5S C4S C3S F2S -178.0(2) . . . . ?
C5S C4S C3S C2S 1.7(4) . . . . ?
C11S C10S C4S C5S -124.5(3) . . . . ?
C11S C10S C4S C3S 53.7(4) . . . . ?
C1 O1 C2 C3 177.0(3) . . . . ?
C10S C9S C8S F5S -178.3(2) . . . . ?
C10S C9S C8S C7S 1.0(4) . . . . ?
C10S C4S C3S F2S 3.7(4) . . . . ?
C10S C4S C3S C2S -176.7(3) . . . . ?
C4S C5S C6S F4S -179.3(3) . . . . ?
C4S C5S C6S C1S -0.1(5) . . . . ?
C6S C5S C4S C10S 177.1(3) . . . . ?
C6S C5S C4S C3S -1.2(4) . . . . ?
C3S C2S C1S I1S 178.2(2) . . . . ?
C3S C2S C1S C6S -0.4(4) . . . . ?
